data_4505716
loop_
_publ_author_name
'Feng, Zheng'
'Fan, Ailong'
'Valiyaveettil, Suresh'
'Vittal, Jagadese J.'

_publ_section_title
;
 Interplay of Weak Interactions and Structural Features in the Solid State
 Self-Assembly of Symmetric Diamides
;
_journal_issue 4
_journal_name_full 'Crystal Growth &amp; Design'
_journal_page_first 555
_journal_paper_doi 10.1021/cg034045y
_journal_volume 3
_journal_year 2003
_chemical_formula_sum 'C42 H36 N2 O4'
_chemical_formula_weight 632.73
_chemical_name_systematic
; 
 ? 
;
_space_group_IT_number 15
_symmetry_cell_setting monoclinic
_symmetry_space_group_name_Hall '-C 2yc'
_symmetry_space_group_name_H-M 'C 1 2/c 1'
_atom_sites_solution_hydrogens geom
_atom_sites_solution_primary direct
_atom_sites_solution_secondary difmap
_audit_creation_method SHELXL-97
_cell_angle_alpha 90.00
_cell_angle_beta 123.935(2)
_cell_angle_gamma 90.00
_cell_formula_units_Z 4
_cell_length_a 22.470(2)
_cell_length_b 9.0645(8)
_cell_length_c 19.9526(18)
_cell_measurement_reflns_used 2765
_cell_measurement_temperature 223(2)
_cell_measurement_theta_max 25.0
_cell_measurement_theta_min 2.06
_cell_volume 3371.7(5)
_computing_cell_refinement 'Bruker AXS, SAINT'
_computing_data_collection 'Bruker AXS, SMART'
_computing_data_reduction 'Bruker AXS, SAINT'
_computing_molecular_graphics 'Bruker AXS, SHELXTL'
_computing_publication_material 'Bruker AXS, SHELXTL'
_computing_structure_refinement 'SHELXL-97 (Sheldrick, 1997)'
_computing_structure_solution 'SHELXS-97 (Sheldrick, 1990)'
_diffrn_ambient_temperature 223(2)
_diffrn_measured_fraction_theta_full 0.983
_diffrn_measured_fraction_theta_max 0.983
_diffrn_measurement_method '\w scans'
_diffrn_radiation_monochromator graphite
_diffrn_radiation_source 'fine-focus sealed tube'
_diffrn_radiation_type MoK\a
_diffrn_radiation_wavelength 0.71073
_diffrn_reflns_av_R_equivalents 0.0576
_diffrn_reflns_av_sigmaI/netI 0.0554
_diffrn_reflns_limit_h_max 26
_diffrn_reflns_limit_h_min -26
_diffrn_reflns_limit_k_max 7
_diffrn_reflns_limit_k_min -10
_diffrn_reflns_limit_l_max 23
_diffrn_reflns_limit_l_min -23
_diffrn_reflns_number 8024
_diffrn_reflns_theta_full 25.00
_diffrn_reflns_theta_max 25.00
_diffrn_reflns_theta_min 2.18
_exptl_absorpt_coefficient_mu 0.080
_exptl_absorpt_correction_T_max 0.9808
_exptl_absorpt_correction_T_min 0.4045
_exptl_absorpt_correction_type 'sadabs (Sheldrick, 1996)'
_exptl_crystal_colour yellow
_exptl_crystal_density_diffrn 1.246
_exptl_crystal_density_meas ?
_exptl_crystal_density_method 'not measured'
_exptl_crystal_description 'rectangular shape, cut'
_exptl_crystal_F_000 1336
_exptl_crystal_size_max 0.32
_exptl_crystal_size_mid 0.22
_exptl_crystal_size_min 0.12
_refine_diff_density_max 0.249
_refine_diff_density_min -0.228
_refine_diff_density_rms 0.037
_refine_ls_extinction_coef 0.0013(5)
_refine_ls_extinction_expression Fc^*^=kFc[1+0.001xFc^2^\l^3^/sin(2\q)]^-1/4^
_refine_ls_extinction_method SHELXL
_refine_ls_goodness_of_fit_ref 1.059
_refine_ls_hydrogen_treatment mixed
_refine_ls_matrix_type full
_refine_ls_number_parameters 218
_refine_ls_number_reflns 2918
_refine_ls_number_restraints 0
_refine_ls_restrained_S_all 1.059
_refine_ls_R_factor_all 0.1067
_refine_ls_R_factor_gt 0.0573
_refine_ls_shift/su_max 0.000
_refine_ls_shift/su_mean 0.000
_refine_ls_structure_factor_coef Fsqd
_refine_ls_weighting_details 'calc w=1/[\s^2^(Fo^2^)+(0.0854P)^2^+0.0731P] where P=(Fo^2^+2Fc^2^)/3'
_refine_ls_weighting_scheme calc
_refine_ls_wR_factor_gt 0.1511
_refine_ls_wR_factor_ref 0.1724
_reflns_number_gt 1704
_reflns_number_total 2918
_reflns_threshold_expression >2sigma(I)
_cod_data_source_file cg034045ysi20030326_110748.cif
_cod_data_source_block 122
_cod_depositor_comments
;
The following automatic conversions were performed:

'_exptl_crystal_density_meas' value 'not measured' was changed to '?'
- the value is perceived as not measured.

Automatic conversion script
Id: cif_fix_values 3008 2015-01-20 13:52:24Z robertas 
;
_cod_original_sg_symbol_H-M C2/c
_cod_database_code 4505716

loop_
_symmetry_equiv_pos_as_xyz
'x, y, z'
'-x, y, -z+1/2'
'x+1/2, y+1/2, z'
'-x+1/2, y+1/2, -z+1/2'
'-x, -y, -z'
'x, -y, z-1/2'
'-x+1/2, -y+1/2, -z'
'x+1/2, -y+1/2, z-1/2'

loop_
_atom_site_label
_atom_site_type_symbol
_atom_site_fract_x
_atom_site_fract_y
_atom_site_fract_z
_atom_site_U_iso_or_equiv
_atom_site_adp_type
_atom_site_occupancy
_atom_site_symmetry_multiplicity
_atom_site_calc_flag
_atom_site_refinement_flags
O1 O 0.15077(10) 1.1073(2) -0.07197(13) 0.1094(8) Uani 1 1 d .
O2 O 0.06665(8) 0.8029(2) 0.00915(10) 0.0802(6) Uani 1 1 d .
N1 N 0.17679(10) 0.9313(2) 0.02063(11) 0.0607(6) Uani 1 1 d .
H1 H 0.1578 0.8705 0.0374 0.073 Uiso 1 1 calc R
C1 C 0.10323(13) 0.5839(3) 0.08680(15) 0.0648(7) Uani 1 1 d .
C2 C 0.13864(17) 0.5081(4) 0.06104(18) 0.0934(10) Uani 1 1 d .
H2 H 0.1241 0.5174 0.0070 0.112 Uiso 1 1 calc R
C3 C 0.19533(18) 0.4177(4) 0.1121(2) 0.1069(11) Uani 1 1 d .
H3 H 0.2197 0.3665 0.0933 0.128 Uiso 1 1 calc R
C4 C 0.21658(16) 0.4027(4) 0.1925(2) 0.0970(11) Uani 1 1 d .
H4 H 0.2546 0.3399 0.2284 0.116 Uiso 1 1 calc R
C5 C 0.18071(17) 0.4814(4) 0.21689(18) 0.0930(10) Uani 1 1 d .
H5 H 0.1946 0.4739 0.2708 0.112 Uiso 1 1 calc R
C6 C 0.12523(15) 0.5708(3) 0.16533(17) 0.0766(8) Uani 1 1 d .
H6 H 0.1016 0.6246 0.1842 0.092 Uiso 1 1 calc R
C7 C 0.04026(14) 0.6793(3) 0.02886(18) 0.0918(9) Uani 1 1 d .
H7A H 0.0063 0.6234 -0.0201 0.110 Uiso 1 1 calc R
H7B H 0.0154 0.7123 0.0538 0.110 Uiso 1 1 calc R
C8 C 0.02076(13) 0.8839(3) -0.05973(15) 0.0700(8) Uani 1 1 d .
C9 C -0.05337(14) 0.8652(3) -0.10281(17) 0.0838(9) Uani 1 1 d .
H9 H -0.0736 0.7994 -0.0844 0.101 Uiso 1 1 calc R
C10 C -0.09660(16) 0.9451(4) -0.17292(19) 0.0937(10) Uani 1 1 d .
H10 H -0.1466 0.9319 -0.2027 0.112 Uiso 1 1 calc R
C11 C -0.06829(16) 1.0424(4) -0.19975(18) 0.0947(10) Uani 1 1 d .
H11 H -0.0983 1.0949 -0.2480 0.114 Uiso 1 1 calc R
C12 C 0.00504(14) 1.0630(3) -0.15516(15) 0.0821(9) Uani 1 1 d .
H12 H 0.0243 1.1324 -0.1730 0.098 Uiso 1 1 calc R
C13 C 0.05139(13) 0.9844(3) -0.08461(14) 0.0654(7) Uani 1 1 d .
C14 C 0.13029(13) 1.0145(3) -0.04455(15) 0.0698(7) Uani 1 1 d .
C15 C 0.25239(12) 0.9316(3) 0.06445(12) 0.0539(6) Uani 1 1 d .
C16 C 0.28810(13) 0.7996(3) 0.09949(13) 0.0625(7) Uani 1 1 d .
H16 H 0.2616 0.7139 0.0924 0.075 Uiso 1 1 calc R
C17 C 0.36205(13) 0.7934(3) 0.14457(13) 0.0641(7) Uani 1 1 d .
H17 H 0.3853 0.7034 0.1678 0.077 Uiso 1 1 calc R
C18 C 0.40263(12) 0.9177(3) 0.15612(13) 0.0591(7) Uani 1 1 d .
C19 C 0.36633(13) 1.0483(3) 0.12129(14) 0.0626(7) Uani 1 1 d .
H19 H 0.3928 1.1340 0.1286 0.075 Uiso 1 1 calc R
C20 C 0.29235(13) 1.0565(3) 0.07609(13) 0.0596(7) Uani 1 1 d .
H20 H 0.2692 1.1469 0.0533 0.072 Uiso 1 1 calc R
C21 C 0.48313(12) 0.9110(3) 0.20531(14) 0.0721(8) Uani 1 1 d .
H21A H 0.4979 0.8214 0.1908 0.087 Uiso 1 1 calc R
H21B H 0.5013 0.9959 0.1914 0.087 Uiso 1 1 calc R

loop_
_atom_site_aniso_label
_atom_site_aniso_U_11
_atom_site_aniso_U_22
_atom_site_aniso_U_33
_atom_site_aniso_U_23
_atom_site_aniso_U_13
_atom_site_aniso_U_12
O1 0.0793(14) 0.0899(16) 0.0945(15) 0.0392(12) 0.0087(12) -0.0074(11)
O2 0.0560(11) 0.0847(14) 0.0714(12) 0.0092(10) 0.0180(9) -0.0017(9)
N1 0.0519(12) 0.0619(13) 0.0491(11) 0.0070(9) 0.0164(10) 0.0062(9)
C1 0.0544(15) 0.0804(19) 0.0593(16) 0.0014(13) 0.0315(13) -0.0069(13)
C2 0.106(2) 0.118(3) 0.0713(19) 0.0166(18) 0.0585(19) 0.026(2)
C3 0.104(3) 0.115(3) 0.129(3) 0.019(2) 0.082(3) 0.028(2)
C4 0.0628(19) 0.094(3) 0.108(3) 0.032(2) 0.0313(19) -0.0002(16)
C5 0.090(2) 0.107(3) 0.0625(18) 0.0123(18) 0.0305(18) -0.016(2)
C6 0.0784(19) 0.092(2) 0.0673(18) -0.0036(15) 0.0455(16) -0.0159(16)
C7 0.0659(19) 0.107(2) 0.092(2) 0.0109(18) 0.0378(17) -0.0038(17)
C8 0.0532(16) 0.0672(18) 0.0587(15) -0.0084(13) 0.0121(13) 0.0116(13)
C9 0.0593(18) 0.087(2) 0.0760(19) -0.0096(16) 0.0200(15) 0.0064(14)
C10 0.0581(19) 0.098(3) 0.080(2) -0.0103(18) 0.0109(17) 0.0192(17)
C11 0.073(2) 0.082(2) 0.0669(18) -0.0028(16) 0.0006(17) 0.0197(16)
C12 0.0702(19) 0.0666(18) 0.0622(17) -0.0030(13) 0.0080(15) 0.0135(14)
C13 0.0569(16) 0.0508(16) 0.0558(15) -0.0076(12) 0.0113(13) 0.0095(12)
C14 0.0648(18) 0.0545(17) 0.0561(15) -0.0013(13) 0.0128(14) 0.0049(13)
C15 0.0531(14) 0.0579(16) 0.0374(12) -0.0017(10) 0.0170(11) 0.0058(12)
C16 0.0616(16) 0.0562(16) 0.0492(13) 0.0002(11) 0.0182(12) 0.0029(12)
C17 0.0623(17) 0.0666(18) 0.0458(13) 0.0032(11) 0.0192(12) 0.0150(13)
C18 0.0560(15) 0.0758(18) 0.0421(13) 0.0016(12) 0.0253(11) 0.0054(14)
C19 0.0634(16) 0.0688(17) 0.0505(14) 0.0061(12) 0.0286(13) 0.0012(13)
C20 0.0596(16) 0.0577(16) 0.0485(14) 0.0050(11) 0.0221(12) 0.0073(12)
C21 0.0584(16) 0.099(2) 0.0545(14) 0.0068(13) 0.0285(13) 0.0097(13)

loop_
_atom_type_symbol
_atom_type_description
_atom_type_scat_dispersion_real
_atom_type_scat_dispersion_imag
_atom_type_scat_source
C C 0.0033 0.0016 'International Tables Vol C Tables 4.2.6.8 and 6.1.1.4'
H H 0.0000 0.0000 'International Tables Vol C Tables 4.2.6.8 and 6.1.1.4'
N N 0.0061 0.0033 'International Tables Vol C Tables 4.2.6.8 and 6.1.1.4'
O O 0.0106 0.0060 'International Tables Vol C Tables 4.2.6.8 and 6.1.1.4'

loop_
_geom_angle_atom_site_label_1
_geom_angle_atom_site_label_2
_geom_angle_atom_site_label_3
_geom_angle
_geom_angle_site_symmetry_1
C8 O2 C7 119.9(2) .
C14 N1 C15 127.6(2) .
C2 C1 C6 118.8(3) .
C2 C1 C7 120.1(3) .
C6 C1 C7 121.1(3) .
C1 C2 C3 121.4(3) .
C2 C3 C4 119.3(3) .
C5 C4 C3 118.0(3) .
C4 C5 C6 121.5(3) .
C5 C6 C1 121.0(3) .
O2 C7 C1 107.9(2) .
O2 C8 C13 117.4(2) .
O2 C8 C9 121.4(3) .
C13 C8 C9 121.2(2) .
C10 C9 C8 119.0(3) .
C11 C10 C9 121.3(3) .
C10 C11 C12 119.1(3) .
C11 C12 C13 122.2(3) .
C8 C13 C12 117.2(2) .
C8 C13 C14 126.8(2) .
C12 C13 C14 116.0(3) .
O1 C14 N1 122.1(2) .
O1 C14 C13 120.7(2) .
N1 C14 C13 117.2(3) .
C20 C15 C16 118.8(2) .
C20 C15 N1 123.4(2) .
C16 C15 N1 117.8(2) .
C17 C16 C15 120.6(2) .
C16 C17 C18 121.1(2) .
C19 C18 C17 117.6(2) .
C19 C18 C21 121.3(2) .
C17 C18 C21 121.1(2) .
C20 C19 C18 122.1(2) .
C19 C20 C15 119.9(2) .
C21 C21 C18 113.7(2) 2_655

loop_
_geom_bond_atom_site_label_1
_geom_bond_atom_site_label_2
_geom_bond_distance
_geom_bond_site_symmetry_2
O1 C14 1.225(3) .
O2 C8 1.382(3) .
O2 C7 1.422(3) .
N1 C14 1.355(3) .
N1 C15 1.411(3) .
C1 C2 1.352(3) .
C1 C6 1.360(3) .
C1 C7 1.503(4) .
C2 C3 1.372(4) .
C3 C4 1.402(5) .
C4 C5 1.354(4) .
C5 C6 1.356(4) .
C8 C13 1.390(4) .
C8 C9 1.394(3) .
C9 C10 1.381(4) .
C10 C11 1.360(4) .
C11 C12 1.380(4) .
C12 C13 1.391(3) .
C13 C14 1.508(3) .
C15 C20 1.382(3) .
C15 C16 1.392(3) .
C16 C17 1.380(3) .
C17 C18 1.385(3) .
C18 C19 1.384(3) .
C18 C21 1.502(3) .
C19 C20 1.381(3) .
C21 C21 1.498(5) 2_655
